data_7229734
loop_
_publ_author_name
'Shen, Yali'
'Zhang, Limei'
'Sun, Peipei'
'Liu, Shuzhen'
'Jiang, Wenqing'
'Jia, Dingxian'

_publ_section_title
;
 Iodoargentates from clusters to 1D chains and 2D layers induced by
 solvated lanthanide complex cations: syntheses, crystal structures, and
 photoluminescence properties
;
_journal_issue 4
_journal_name_full CrystEngComm
_journal_page_first 520
_journal_paper_doi 10.1039/C7CE01833A
_journal_volume 20
_journal_year 2018
_chemical_formula_moiety 'C64 H196 Ag22 I34 La4 O34 S32'
_chemical_formula_sum 'C64 H196 Ag22 I34 La4 O34 S32'
_chemical_formula_weight 9779.51
_space_group_IT_number 2
_space_group_name_Hall '-P 1'
_space_group_name_H-M_alt 'P -1'
_symmetry_cell_setting triclinic
_symmetry_Int_Tables_number 2
_symmetry_space_group_name_Hall '-P 1'
_symmetry_space_group_name_H-M 'P -1'
_atom_sites_solution_hydrogens geom
_atom_sites_solution_primary direct
_atom_sites_solution_secondary difmap
_audit_creation_method SHELXL-97
_audit_update_record
;
2017-10-18 deposited with the CCDC.
2017-12-14 downloaded from the CCDC.
;
_cell_angle_alpha 96.95(3)
_cell_angle_beta 101.33(3)
_cell_angle_gamma 111.95(3)
_cell_formula_units_Z 1
_cell_length_a 13.485(3)
_cell_length_b 16.959(3)
_cell_length_c 29.331(6)
_cell_measurement_reflns_used 21111
_cell_measurement_temperature 253(2)
_cell_measurement_theta_max 25.35
_cell_measurement_theta_min 3.0247
_cell_volume 5959(3)
_computing_cell_refinement CrystalClear
_computing_data_collection CrystalClear
_computing_data_reduction CrystalStructure
_computing_structure_refinement 'SHELXL-97 (Sheldrick, 1997)'
_computing_structure_solution 'SHELXS-97 (Sheldrick, 1990)'
_diffrn_ambient_temperature 253(2)
_diffrn_detector_area_resol_mean 14.63
_diffrn_measured_fraction_theta_full 0.991
_diffrn_measured_fraction_theta_max 0.991
_diffrn_measurement_device_type 'Rigaku Saturn'
_diffrn_measurement_method \w
_diffrn_radiation_monochromator graphite
_diffrn_radiation_source 'fine-focus sealed tube'
_diffrn_radiation_type MoK\a
_diffrn_radiation_wavelength 0.71073
_diffrn_reflns_av_R_equivalents 0.0605
_diffrn_reflns_av_sigmaI/netI 0.0889
_diffrn_reflns_limit_h_max 16
_diffrn_reflns_limit_h_min -16
_diffrn_reflns_limit_k_max 20
_diffrn_reflns_limit_k_min -20
_diffrn_reflns_limit_l_max 32
_diffrn_reflns_limit_l_min -35
_diffrn_reflns_number 47653
_diffrn_reflns_theta_full 25.35
_diffrn_reflns_theta_max 25.35
_diffrn_reflns_theta_min 3.02
_exptl_absorpt_coefficient_mu 7.184
_exptl_absorpt_correction_T_max 0.1877
_exptl_absorpt_correction_T_min 0.1236
_exptl_absorpt_correction_type multi-scan
_exptl_absorpt_process_details 'Jacobson, R. (1998) Private communication'
_exptl_crystal_colour Colorless
_exptl_crystal_density_diffrn 2.725
_exptl_crystal_density_method 'not measured'
_exptl_crystal_description Block
_exptl_crystal_F_000 4428
_exptl_crystal_size_max 0.50
_exptl_crystal_size_mid 0.40
_exptl_crystal_size_min 0.35
_refine_diff_density_max 2.292
_refine_diff_density_min -1.394
_refine_diff_density_rms 0.202
_refine_ls_extinction_method none
_refine_ls_goodness_of_fit_ref 1.140
_refine_ls_hydrogen_treatment constr
_refine_ls_matrix_type full
_refine_ls_number_parameters 953
_refine_ls_number_reflns 21661
_refine_ls_number_restraints 75
_refine_ls_restrained_S_all 1.143
_refine_ls_R_factor_all 0.0662
_refine_ls_R_factor_gt 0.0430
_refine_ls_shift/su_max 0.002
_refine_ls_shift/su_mean 0.000
_refine_ls_structure_factor_coef Fsqd
_refine_ls_weighting_details 'calc w=1/[\s^2^(Fo^2^)+(0.0784P)^2^+89.5995P] where P=(Fo^2^+2Fc^2^)/3'
_refine_ls_weighting_scheme calc
_refine_ls_wR_factor_gt 0.0808
_refine_ls_wR_factor_ref 0.1062
_reflns_number_gt 16923
_reflns_number_total 21661
_reflns_threshold_expression >2sigma(I)
_cod_data_source_file c7ce01833a2.cif
_cod_data_source_block 1
_cod_depositor_comments 'Adding full bibliography for 7229734--7229739.cif.'
_cod_original_cell_volume 5959(2)
_cod_database_code 7229734

loop_
_symmetry_equiv_pos_as_xyz
'x, y, z'
'-x, -y, -z'

loop_
_atom_site_label
_atom_site_type_symbol
_atom_site_fract_x
_atom_site_fract_y
_atom_site_fract_z
_atom_site_U_iso_or_equiv
_atom_site_adp_type
_atom_site_occupancy
_atom_site_symmetry_multiplicity
_atom_site_calc_flag
_atom_site_refinement_flags
Ag1 Ag 0.8207(3) 1.29390(17) 0.36011(13) 0.0925(11) Uani 1 1 d .
Ag2 Ag 0.8694(2) 1.14188(16) 0.35041(9) 0.0939(7) Uani 1 1 d .
Ag3 Ag 0.9904(2) 1.1174(2) 0.26668(10) 0.0907(10) Uani 1 1 d .
Ag4 Ag 1.05644(19) 1.07939(17) 0.37078(9) 0.0944(7) Uani 1 1 d .
Ag5 Ag 0.9395(2) 0.86039(17) 0.31969(9) 0.0866(8) Uani 1 1 d .
Ag6 Ag 0.84522(19) 0.73718(15) 0.21327(9) 0.0917(7) Uani 1 1 d .
Ag7 Ag 0.8851(2) 0.90098(17) 0.16676(11) 0.0851(9) Uani 1 1 d .
Ag8 Ag 1.06523(19) 0.79558(14) 0.15918(8) 0.0868(6) Uani 1 1 d .
Ag9 Ag 1.1195(2) 0.64397(14) 0.12397(9) 0.0915(8) Uani 1 1 d .
Ag10 Ag 0.90162(19) 0.66109(14) 0.06546(8) 0.0888(6) Uani 1 1 d .
Ag11 Ag 1.1150(2) 0.49780(15) 0.04040(9) 0.0907(7) Uani 1 1 d .
I1 I 0.94200(16) 1.27609(12) 0.29403(7) 0.0924(5) Uani 1 1 d .
I2 I 0.65191(14) 1.13222(12) 0.35359(7) 0.0849(5) Uani 1 1 d .
I3 I 0.8355(2) 1.44595(16) 0.40420(12) 0.1442(11) Uani 1 1 d .
I4 I 0.82901(12) 0.97651(10) 0.29598(6) 0.0872(4) Uani 1 1 d .
I5 I 1.02109(15) 1.19336(13) 0.44018(7) 0.0876(6) Uani 1 1 d .
I6 I 1.20775(14) 1.16630(13) 0.32119(7) 0.0872(6) Uani 1 1 d .
I7 I 0.93130(17) 1.07530(12) 0.16680(6) 0.0830(5) Uani 1 1 d .
I8 I 1.0874(2) 0.94473(18) 0.40870(8) 0.08622(9) Uani 1 1 d .
I9 I 1.05910(12) 0.89261(10) 0.24492(5) 0.0759(4) Uani 1 1 d .
I10 I 0.8075(2) 0.68241(15) 0.29802(9) 0.0943(8) Uani 1 1 d .
I11 I 0.67665(14) 0.77416(12) 0.16259(7) 0.0798(5) Uani 1 1 d .
I12 I 0.90668(14) 0.61595(10) 0.15766(6) 0.0768(4) Uani 1 1 d .
I13 I 0.95342(15) 0.84233(11) 0.08041(6) 0.0757(4) Uani 1 1 d .
I14 I 1.28249(15) 0.80841(12) 0.17051(8) 0.0893(6) Uani 1 1 d .
I15 I 1.08289(13) 0.65216(10) 0.02158(6) 0.0638(4) Uani 1 1 d .
I16 I 1.15151(16) 0.49633(12) 0.13796(7) 0.0820(5) Uani 1 1 d .
I17 I 0.72330(13) 0.53024(11) -0.00290(7) 0.0767(5) Uani 1 1 d .
La1 La 0.48415(9) 0.20999(7) 0.11525(4) 0.0807(3) Uani 1 1 d .
La2 La 0.40868(9) 0.70894(8) 0.40626(4) 0.0872(3) Uani 1 1 d .
O1 O 0.578(3) 0.2878(19) 0.1955(7) 0.103(3) Uani 1 1 d D
O2 O 0.365(2) 0.0780(10) 0.0559(8) 0.101(10) Uani 1 1 d D
O3 O 0.394(2) 0.1381(19) 0.1679(11) 0.095(16) Uani 1 1 d D
O4 O 0.5496(19) 0.0993(16) 0.1299(11) 0.103(13) Uani 1 1 d D
O5 O 0.3028(13) 0.2146(14) 0.0944(8) 0.098(10) Uani 1 1 d D
O6 O 0.499(2) 0.2312(14) 0.0374(5) 0.115(10) Uani 1 1 d D
O7 O 0.513(2) 0.3556(10) 0.1220(10) 0.107(11) Uani 1 1 d D
O8 O 0.6827(13) 0.2623(12) 0.1225(8) 0.100(4) Uani 1 1 d D
O9 O 0.4760(16) 0.7121(15) 0.3346(6) 0.100(7) Uani 1 1 d D
O10 O 0.2514(16) 0.7135(18) 0.4322(7) 0.113(9) Uani 1 1 d D
O11 O 0.5473(19) 0.6484(16) 0.4202(8) 0.112(5) Uani 1 1 d D
O12 O 0.2473(12) 0.6395(14) 0.3380(6) 0.100(6) Uani 1 1 d D
O13 O 0.321(2) 0.5629(13) 0.4169(10) 0.112(15) Uani 1 1 d D
O14 O 0.4550(14) 0.7355(15) 0.4949(6) 0.089(8) Uani 1 1 d D
O15 O 0.3834(19) 0.8283(12) 0.3807(8) 0.101(9) Uani 1 1 d D
O16 O 0.5919(13) 0.8325(14) 0.4357(7) 0.112(9) Uani 1 1 d D
O17 O 0.254(3) 0.3059(16) 0.2006(10) 0.080(10) Uani 0.50 1 d PD
O18 O 0.274(3) 0.4527(17) 0.2820(8) 0.110(2) Uani 0.50 1 d PD
S1A S 0.6523(16) 0.3196(10) 0.2439(6) 0.104(6) Uani 0.50 1 d PD
S1B S 0.601(2) 0.3596(15) 0.2358(8) 0.112(11) Uani 0.50 1 d PD
S2A S 0.3469(15) -0.0052(10) 0.0273(7) 0.121(9) Uani 0.70 1 d PD
S2B S 0.263(2) -0.0012(16) 0.0322(12) 0.116(16) Uani 0.30 1 d PD
S3A S 0.321(3) 0.0543(14) 0.1773(8) 0.087(14) Uani 0.30 1 d PD
S3B S 0.3248(10) 0.1277(8) 0.2024(4) 0.101(4) Uani 0.70 1 d PD
S4A S 0.554(3) 0.0387(17) 0.1623(11) 0.118(13) Uani 0.30 1 d PD
S4B S 0.6392(8) 0.0731(7) 0.1501(5) 0.088(4) Uani 0.70 1 d PD
S5A S 0.1919(15) 0.1992(13) 0.0931(8) 0.086(7) Uani 0.30 1 d PD
S5B S 0.2093(7) 0.2008(7) 0.0562(4) 0.077(3) Uani 0.70 1 d PD
S6A S 0.5303(17) 0.3004(10) 0.0104(6) 0.066(6) Uani 0.30 1 d PD
S6B S 0.4590(10) 0.2247(7) -0.0146(4) 0.098(4) Uani 0.70 1 d PD
S7A S 0.5611(11) 0.4511(6) 0.1382(4) 0.080(3) Uani 0.60 1 d PD
S7B S 0.4748(13) 0.4216(11) 0.1105(6) 0.077(5) Uani 0.40 1 d PD
S8A S 0.7898(14) 0.3452(13) 0.1392(9) 0.120(4) Uani 0.40 1 d PD
S8B S 0.7720(11) 0.2764(9) 0.0954(6) 0.120(4) Uani 0.60 1 d PD
S9 S 0.4349(7) 0.7289(7) 0.2867(3) 0.101(3) Uani 1 1 d D
S10 S 0.1981(9) 0.7430(11) 0.4627(5) 0.110(7) Uani 1 1 d D
S11A S 0.6261(16) 0.6378(14) 0.3935(7) 0.105(5) Uani 0.50 1 d PD
S11B S 0.6064(17) 0.5904(14) 0.4214(7) 0.105(5) Uani 0.50 1 d PD
S12A S 0.164(2) 0.611(2) 0.2912(10) 0.107(13) Uani 0.30 1 d PD
S12B S 0.1310(9) 0.6301(11) 0.3223(5) 0.089(5) Uani 0.70 1 d PD
S13A S 0.2714(16) 0.4889(11) 0.4402(7) 0.115(7) Uani 0.50 1 d PD
S13B S 0.2179(13) 0.4811(9) 0.4002(7) 0.104(7) Uani 0.50 1 d PD
S14A S 0.5365(12) 0.7782(12) 0.5432(5) 0.102(5) Uani 0.50 1 d PD
S14B S 0.5239(15) 0.7074(13) 0.5307(5) 0.098(6) Uani 0.50 1 d PD
S15A S 0.4300(11) 0.9193(9) 0.3781(6) 0.091(5) Uani 0.50 1 d PD
S15B S 0.3250(10) 0.8855(9) 0.3787(7) 0.086(6) Uani 0.50 1 d PD
S16A S 0.7032(18) 0.899(2) 0.4570(11) 0.103(3) Uani 0.20 1 d PD
S16B S 0.6795(10) 0.8931(10) 0.4169(5) 0.124(6) Uani 0.80 1 d PD
C1 C 0.572(4) 0.314(3) 0.2841(12) 0.115(5) Uani 1 1 d D
C2 C 0.744(2) 0.4254(17) 0.2465(14) 0.116(19) Uani 1 1 d D
C3 C 0.279(4) -0.0862(18) 0.0562(17) 0.105(3) Uani 1 1 d D
C4 C 0.260(5) -0.016(4) -0.0283(9) 0.121(9) Uani 1 1 d D
C5 C 0.366(3) 0.064(2) 0.2393(9) 0.101(13) Uani 1 1 d D
C6 C 0.189(2) 0.053(3) 0.1731(17) 0.107(3) Uani 1 1 d D
C7 C 0.667(4) 0.096(4) 0.2121(8) 0.103(4) Uani 1 1 d D
C8 C 0.587(3) -0.0400(14) 0.1312(18) 0.109(2) Uani 1 1 d D
C9 C 0.100(2) 0.1022(15) 0.0540(12) 0.114(16) Uani 1 1 d D
C10 C 0.154(2) 0.2763(17) 0.0696(12) 0.100(14) Uani 1 1 d D
C11 C 0.410(3) 0.307(2) -0.0219(11) 0.101(13) Uani 1 1 d D
C12 C 0.570(2) 0.2665(17) -0.0406(9) 0.095(9) Uani 1 1 d D
C13 C 0.469(3) 0.490(2) 0.1590(11) 0.093(2) Uani 1 1 d D
C14 C 0.569(3) 0.515(2) 0.0955(12) 0.093(16) Uani 1 1 d D
C15 C 0.814(3) 0.3850(14) 0.0888(10) 0.095(12) Uani 1 1 d D
C16 C 0.876(3) 0.288(3) 0.1462(13) 0.111(3) Uani 1 1 d D
C17 C 0.549(2) 0.815(2) 0.2825(12) 0.122(4) Uani 1 1 d D
H17A H 0.5717 0.8619 0.3095 0.190 Uiso 1 1 calc R
H17B H 0.5305 0.8345 0.2538 0.190 Uiso 1 1 calc R
H17C H 0.6083 0.7972 0.2817 0.190 Uiso 1 1 calc R
C18 C 0.454(4) 0.653(2) 0.2472(12) 0.106(2) Uani 1 1 d D
H18A H 0.5114 0.6380 0.2634 0.140 Uiso 1 1 calc R
H18B H 0.4751 0.6778 0.2210 0.140 Uiso 1 1 calc R
H18C H 0.3863 0.6016 0.2354 0.140 Uiso 1 1 calc R
C19 C 0.0596(19) 0.710(4) 0.4318(14) 0.116(2) Uani 1 1 d D
H19A H 0.0509 0.7556 0.4175 0.154 Uiso 1 1 calc R
H19B H 0.0137 0.6963 0.4534 0.154 Uiso 1 1 calc R
H19C H 0.0380 0.6589 0.4073 0.154 Uiso 1 1 calc R
C20 C 0.178(4) 0.688(3) 0.5070(12) 0.116(2) Uani 1 1 d D
H20A H 0.2419 0.6773 0.5192 0.154 Uiso 1 1 calc R
H20B H 0.1144 0.6331 0.4947 0.154 Uiso 1 1 calc R
H20C H 0.1647 0.7215 0.5321 0.154 Uiso 1 1 calc R
C21 C 0.7498(18) 0.643(2) 0.4303(15) 0.112(3) Uani 1 1 d D
C22 C 0.584(3) 0.5336(17) 0.3624(10) 0.110(16) Uani 1 1 d D
C23 C 0.034(3) 0.5299(19) 0.287(2) 0.109(6) Uani 1 1 d D
C24 C 0.130(4) 0.699(2) 0.2822(17) 0.109(6) Uani 1 1 d D
C25 C 0.134(3) 0.468(3) 0.4405(17) 0.120(4) Uani 1 1 d D
C26 C 0.253(3) 0.3920(18) 0.4028(16) 0.109(3) Uani 1 1 d D
C27 C 0.484(3) 0.715(3) 0.5836(9) 0.102(17) Uani 1 1 d D
C28 C 0.6643(17) 0.774(3) 0.5417(15) 0.108(2) Uani 1 1 d D
C29 C 0.344(2) 0.941(3) 0.3320(13) 0.103(2) Uani 1 1 d D
C30 C 0.410(3) 0.972(2) 0.4286(12) 0.099(2) Uani 1 1 d D
C31 C 0.718(5) 1.0013(18) 0.447(2) 0.111(3) Uani 1 1 d D
C32 C 0.804(3) 0.880(4) 0.433(2) 0.111(3) Uani 1 1 d D

loop_
_atom_site_aniso_label
_atom_site_aniso_U_11
_atom_site_aniso_U_22
_atom_site_aniso_U_33
_atom_site_aniso_U_23
_atom_site_aniso_U_13
_atom_site_aniso_U_12
Ag1 0.100(2) 0.0812(17) 0.123(3) 0.0032(17) 0.084(2) 0.0412(16)
Ag2 0.0965(16) 0.0937(16) 0.1120(19) 0.0275(14) 0.0345(14) 0.0559(13)
Ag3 0.0843(16) 0.089(3) 0.0907(18) 0.0279(17) 0.0167(14) 0.0216(16)
Ag4 0.0861(15) 0.1111(18) 0.0928(17) 0.0142(14) 0.0268(13) 0.0483(13)
Ag5 0.090(2) 0.1051(18) 0.0969(18) 0.0317(14) 0.0458(16) 0.0636(17)
Ag6 0.0874(15) 0.0929(16) 0.0995(17) 0.0271(13) 0.0204(13) 0.0420(12)
Ag7 0.0907(16) 0.0826(17) 0.089(3) 0.0204(17) 0.0193(17) 0.0366(14)
Ag8 0.0974(15) 0.0829(14) 0.0795(14) 0.0052(11) 0.0127(12) 0.0451(12)
Ag9 0.0958(18) 0.0707(13) 0.1094(19) 0.0073(12) 0.0109(15) 0.0480(13)
Ag10 0.0922(15) 0.0807(14) 0.0846(15) 0.0097(11) 0.0171(12) 0.0313(12)
Ag11 0.1005(16) 0.0845(15) 0.0978(17) 0.0137(12) 0.0337(13) 0.0472(13)
I1 0.0984(13) 0.0961(11) 0.0999(14) 0.0353(10) 0.0512(11) 0.0442(10)
I2 0.0600(9) 0.0884(12) 0.1068(15) 0.0247(11) 0.0278(10) 0.0268(9)
I3 0.147(2) 0.0886(16) 0.191(3) -0.0195(17) 0.072(2) 0.0430(15)
I4 0.0984(9) 0.0565(9) 0.0952(12) 0.0116(8) 0.0205(8) 0.0241(7)
I5 0.0828(12) 0.0958(13) 0.0698(11) -0.0091(9) 0.0242(9) 0.0270(10)
I6 0.0621(10) 0.1040(14) 0.0789(12) 0.0001(10) 0.0151(9) 0.0234(9)
I7 0.1098(14) 0.0822(12) 0.0719(11) 0.0219(9) 0.0227(10) 0.0545(11)
I8 0.118(2) 0.111(2) 0.0832(15) 0.0331(14) 0.0243(15) 0.1020(19)
I9 0.0638(9) 0.0731(10) 0.0883(9) 0.0075(7) 0.0143(7) 0.0313(8)
I10 0.129(2) 0.0918(15) 0.110(2) 0.0542(14) 0.0847(18) 0.0599(15)
I11 0.0700(10) 0.0820(11) 0.0806(12) 0.0072(9) 0.0069(9) 0.0332(9)
I12 0.0787(10) 0.0797(9) 0.0741(11) 0.0135(8) 0.0265(9) 0.0322(8)
I13 0.0972(12) 0.0754(10) 0.0625(10) 0.0158(8) 0.0181(9) 0.0449(9)
I14 0.0713(11) 0.0736(11) 0.1072(15) 0.0055(10) 0.0081(10) 0.0242(9)
I15 0.0674(9) 0.0581(9) 0.0694(10) 0.0081(7) 0.0207(8) 0.0298(7)
I16 0.0985(13) 0.0776(11) 0.0814(12) 0.0155(9) 0.0180(10) 0.0518(10)
I17 0.0663(10) 0.0746(11) 0.0884(12) 0.0086(9) 0.0195(9) 0.0309(8)
La1 0.0868(6) 0.0732(6) 0.0699(7) 0.0156(5) 0.0096(5) 0.0179(5)
La2 0.0726(6) 0.0858(7) 0.0889(7) 0.0168(6) 0.0121(5) 0.0211(5)
O1 0.081(7) 0.103(4) 0.081(2) 0.00(3) -0.016(3) 0.016(4)
O2 0.081(3) 0.077(15) 0.114(19) -0.024(13) 0.027(18) 0.016(16)
O3 0.086(2) 0.078(4) 0.095(4) 0.018(3) 0.014(3) 0.010(3)
O4 0.103(2) 0.083(2) 0.108(4) 0.04(2) 0.01(2) 0.027(18)
O5 0.087(15) 0.085(2) 0.101(3) 0.026(2) 0.012(17) 0.017(15)
O6 0.103(3) 0.120(3) 0.084(10) 0.020(12) 0.005(13) 0.011(2)
O7 0.106(2) 0.087(16) 0.102(3) 0.022(18) 0.018(2) 0.014(16)
O8 0.075(6) 0.106(8) 0.111(13) 0.012(8) 0.027(7) 0.030(6)
O9 0.108(15) 0.116(19) 0.073(13) 0.029(12) 0.036(11) 0.035(14)
O10 0.100(16) 0.104(3) 0.107(17) 0.024(18) 0.026(14) 0.010(18)
O11 0.109(10) 0.091(13) 0.117(11) 0.015(9) 0.026(8) 0.026(10)
O12 0.068(11) 0.124(18) 0.071(12) 0.020(12) -0.004(9) 0.028(12)
O13 0.097(4) 0.095(18) 0.108(3) 0.023(19) 0.00(3) 0.014(2)
O14 0.074(12) 0.121(2) 0.070(12) 0.038(14) 0.009(10) 0.038(14)
O15 0.090(3) 0.084(2) 0.104(2) 0.022(17) 0.013(18) 0.013(2)
O16 0.060(11) 0.106(2) 0.093(15) 0.030(14) 0.009(11) -0.036(12)
O17 0.103(3) 0.060(18) 0.08(2) 0.050(16) 0.019(2) 0.028(19)
O18 0.091(4) 0.087(2) 0.079(14) 0.022(14) -0.019(19) -0.028(3)
S1A 0.119(17) 0.072(9) 0.067(10) -0.015(8) -0.018(10) 0.025(11)
S1B 0.101(3) 0.095(2) 0.107(17) 0.020(16) -0.014(17) 0.027(2)
S2A 0.101(13) 0.114(15) 0.094(17) -0.029(13) 0.025(13) 0.000(11)
S2B 0.111(3) 0.098(2) 0.122(5) 0.04(2) 0.01(3) 0.028(19)
S3A 0.107(4) 0.090(12) 0.091(2) 0.016(12) 0.07(3) 0.05(2)
S3B 0.114(9) 0.092(8) 0.078(7) 0.034(6) 0.025(6) 0.017(7)
S4A 0.110(2) 0.100(2) 0.111(4) 0.025(2) 0.01(3) 0.017(2)
S4B 0.073(5) 0.069(6) 0.127(13) 0.043(7) 0.011(7) 0.034(5)
S5A 0.080(16) 0.104(19) 0.066(15) 0.024(13) 0.029(13) 0.024(13)
S5B 0.059(5) 0.098(7) 0.084(7) 0.040(6) 0.027(5) 0.033(5)
S6A 0.125(18) 0.033(9) 0.041(10) 0.008(7) 0.015(11) 0.035(10)
S6B 0.120(9) 0.069(6) 0.083(7) 0.015(5) 0.025(7) 0.015(6)
S7A 0.096(9) 0.049(6) 0.092(8) 0.016(6) 0.019(7) 0.028(6)
S7B 0.053(9) 0.080(11) 0.082(12) 0.013(9) -0.005(9) 0.022(8)
S8A 0.075(6) 0.106(8) 0.191(13) 0.062(8) 0.057(7) 0.030(6)
S8B 0.075(6) 0.106(8) 0.191(13) 0.062(8) 0.057(7) 0.030(6)
S9 0.095(6) 0.118(9) 0.073(5) 0.034(6) 0.028(4) 0.019(6)
S10 0.090(7) 0.103(2) 0.112(12) 0.015(13) 0.022(8) 0.018(10)
S11A 0.119(10) 0.081(13) 0.107(11) 0.025(9) 0.026(8) 0.026(10)
S11B 0.119(10) 0.081(13) 0.107(11) 0.025(9) 0.026(8) 0.026(10)
S12A 0.089(2) 0.115(3) 0.086(4) 0.01(3) 0.01(2) 0.017(2)
S12B 0.065(7) 0.094(16) 0.083(9) 0.005(9) 0.004(6) 0.020(8)
S13A 0.107(14) 0.080(11) 0.117(18) 0.017(11) -0.009(13) 0.014(10)
S13B 0.084(10) 0.066(9) 0.116(16) 0.021(10) -0.020(11) 0.003(8)
S14A 0.078(10) 0.102(12) 0.093(12) -0.008(10) -0.005(9) 0.025(9)
S14B 0.104(14) 0.106(15) 0.055(9) -0.006(9) 0.012(9) 0.022(12)
S15A 0.067(9) 0.079(9) 0.116(13) 0.036(9) 0.011(8) 0.033(7)
S15B 0.053(8) 0.081(10) 0.112(16) 0.023(11) 0.022(9) 0.014(7)
S16A 0.105(2) 0.092(8) 0.089(3) 0.015(4) 0.024(2) 0.017(3)
S16B 0.104(9) 0.094(14) 0.116(11) 0.027(9) 0.028(8) -0.027(9)
C1 0.114(7) 0.090(7) 0.088(12) -0.013(7) -0.017(8) 0.016(6)
C2 0.100(3) 0.104(4) 0.089(4) -0.015(3) 0.01(3) 0.00(2)
C3 0.111(5) 0.104(4) 0.083(7) 0.014(4) 0.015(5) 0.034(3)
C4 0.099(9) 0.089(2) 0.097(4) -0.012(7) -0.014(4) -0.01(11)
C5 0.071(3) 0.109(4) 0.099(2) 0.024(2) 0.004(2) 0.018(3)
C6 0.092(8) 0.106(5) 0.076(5) 0.019(4) -0.02(5) 0.01(5)
C7 0.092(7) 0.095(12) 0.106(5) 0.016(6) 0.00(5) 0.037(9)
C8 0.109(4) 0.088(3) 0.096(6) -0.011(3) 0.02(4) 0.017(3)
C9 0.100(3) 0.098(2) 0.089(4) 0.010(2) 0.012(3) -0.018(19)
C10 0.091(4) 0.068(19) 0.107(4) 0.017(2) 0.010(3) 0.018(2)
C11 0.096(3) 0.085(3) 0.089(2) 0.00(2) 0.024(2) 0.010(3)
C12 0.091(2) 0.11(2) 0.09(2) 0.017(17) 0.023(18) 0.033(19)
C13 0.085(7) 0.0720(5) 0.106(4) 0.013(4) 0.019(5) 0.020(5)
C14 0.072(3) 0.082(3) 0.106(4) 0.018(3) 0.011(3) 0.011(2)
C15 0.075(3) 0.089(2) 0.102(3) 0.022(18) 0.00(2) 0.027(2)
C16 0.105(4) 0.093(5) 0.089(6) 0.011(5) -0.01(4) 0.012(4)
C17 0.075(2) 0.112(8) 0.103(3) -0.018(4) 0.00(2) -0.02(3)
C18 0.082(6) 0.106(4) 0.097(2) 0.01(2) 0.019(3) 0.010(4)
C19 0.111(3) 0.098(6) 0.105(3) 0.016(4) 0.015(3) 0.013(4)
C20 0.111(3) 0.098(6) 0.105(3) 0.016(4) 0.015(3) 0.013(4)
C21 0.103(3) 0.083(5) 0.096(5) -0.028(4) -0.016(3) 0.016(4)
C22 0.086(3) 0.096(2) 0.109(4) -0.02(2) 0.01(3) 0.02(2)
C23 0.111(6) 0.101(3) 0.072(11) -0.04(5) -0.019(7) 0.037(3)
C24 0.111(6) 0.101(3) 0.072(11) -0.04(5) -0.019(7) 0.037(3)
C25 0.091(5) 0.105(4) 0.096(11) -0.027(5) 0.022(7) -0.02(4)
C26 0.109(5) 0.103(4) 0.098(9) 0.02(5) 0.020(6) 0.03(3)
C27 0.099(2) 0.077(5) 0.102(3) 0.011(3) 0.014(2) 0.018(3)
C28 0.105(4) 0.099(7) 0.105(4) 0.012(4) 0.023(3) 0.026(4)
C29 0.089(2) 0.078(4) 0.105(5) 0.014(4) -0.01(3) 0.013(3)
C30 0.079(7) 0.106(4) 0.082(6) 0.020(4) 0.011(5) 0.013(5)
C31 0.093(5) 0.091(5) 0.116(7) 0.010(5) 0.013(5) 0.014(4)
C32 0.093(5) 0.091(5) 0.116(7) 0.010(5) 0.013(5) 0.014(4)

loop_
_atom_type_symbol
_atom_type_description
_atom_type_scat_dispersion_real
_atom_type_scat_dispersion_imag
_atom_type_scat_source
C C 0.0033 0.0016 'International Tables Vol C Tables 4.2.6.8 and 6.1.1.4'
H H 0.0000 0.0000 'International Tables Vol C Tables 4.2.6.8 and 6.1.1.4'
Ag Ag -0.8971 1.1015 'International Tables Vol C Tables 4.2.6.8 and 6.1.1.4'
I I -0.4742 1.8119 'International Tables Vol C Tables 4.2.6.8 and 6.1.1.4'
La La -0.2871 2.4523 'International Tables Vol C Tables 4.2.6.8 and 6.1.1.4'
O O 0.0106 0.0060 'International Tables Vol C Tables 4.2.6.8 and 6.1.1.4'
S S 0.1246 0.1234 'International Tables Vol C Tables 4.2.6.8 and 6.1.1.4'

loop_
_geom_angle_atom_site_label_1
_geom_angle_atom_site_label_2
_geom_angle_atom_site_label_3
_geom_angle
_geom_angle_site_symmetry_1
_geom_angle_site_symmetry_3
I3 Ag1 I2 125.43(13) . .
I3 Ag1 I1 123.98(13) . .
I2 Ag1 I1 108.96(11) . .
I5 Ag2 I4 115.61(10) . .
I5 Ag2 I2 113.89(11) . .
I4 Ag2 I2 104.78(10) . .
I5 Ag2 I1 109.85(10) . .
I4 Ag2 I1 109.21(10) . .
I2 Ag2 I1 102.61(9) . .
I6 Ag3 I7 122.39(12) . .
I6 Ag3 I4 112.49(11) . .
I7 Ag3 I4 106.02(11) . .
I6 Ag3 I1 103.53(11) . .
I7 Ag3 I1 105.91(11) . .
I4 Ag3 I1 105.01(10) . .
I8 Ag4 I6 116.93(11) . .
I8 Ag4 I5 110.64(11) . .
I6 Ag4 I5 113.96(11) . .
I8 Ag4 I4 100.65(11) . .
I6 Ag4 I4 106.82(9) . .
I5 Ag4 I4 106.31(9) . .
I10 Ag5 I8 121.90(12) . .
I10 Ag5 I4 117.20(12) . .
I8 Ag5 I4 104.87(11) . .
I10 Ag5 I9 105.99(11) . .
I8 Ag5 I9 109.56(12) . .
I4 Ag5 I9 93.54(9) . .
I11 Ag6 I10 113.89(11) . .
I11 Ag6 I12 114.86(10) . .
I10 Ag6 I12 109.78(10) . .
I11 Ag6 I9 111.76(9) . .
I10 Ag6 I9 104.56(10) . .
I12 Ag6 I9 100.74(9) . .
I7 Ag7 I11 124.81(12) . .
I7 Ag7 I9 108.25(11) . .
I11 Ag7 I9 110.34(11) . .
I7 Ag7 I13 103.24(11) . .
I11 Ag7 I13 107.06(11) . .
I9 Ag7 I13 100.07(9) . .
I14 Ag8 I13 122.37(11) . .
I14 Ag8 I9 107.50(9) . .
I13 Ag8 I9 107.74(9) . .
I14 Ag8 I12 112.04(9) . .
I13 Ag8 I12 103.54(9) . .
I9 Ag8 I12 101.70(9) . .
I16 Ag9 I14 120.30(11) . .
I16 Ag9 I15 110.70(10) . .
I14 Ag9 I15 103.78(10) . .
I16 Ag9 I12 102.00(10) . .
I14 Ag9 I12 108.94(10) . .
I15 Ag9 I12 111.19(9) . .
I17 Ag10 I13 126.33(10) . .
I17 Ag10 I12 109.37(9) . .
I13 Ag10 I12 106.54(9) . .
I17 Ag10 I15 97.49(9) . .
I13 Ag10 I15 101.01(9) . .
I12 Ag10 I15 116.11(9) . .
I17 Ag11 I16 111.82(10) 2_765 .
I17 Ag11 I15 114.28(10) 2_765 .
I16 Ag11 I15 111.19(9) . .
I17 Ag11 I15 98.71(9) 2_765 2_765
I16 Ag11 I15 114.50(10) . 2_765
I15 Ag11 I15 105.71(9) . 2_765
Ag1 I1 Ag2 59.75(9) . .
Ag1 I1 Ag3 125.42(10) . .
Ag2 I1 Ag3 65.92(8) . .
Ag1 I2 Ag2 60.95(9) . .
Ag2 I4 Ag3 69.01(9) . .
Ag2 I4 Ag5 127.80(10) . .
Ag3 I4 Ag5 105.08(10) . .
Ag2 I4 Ag4 61.65(8) . .
Ag3 I4 Ag4 64.41(8) . .
Ag5 I4 Ag4 69.21(8) . .
Ag2 I5 Ag4 65.40(8) . .
Ag3 I6 Ag4 70.03(9) . .
Ag7 I7 Ag3 91.14(11) . .
Ag5 I8 Ag4 76.37(10) . .
Ag8 I9 Ag5 137.91(9) . .
Ag8 I9 Ag6 74.01(9) . .
Ag5 I9 Ag6 66.71(9) . .
Ag8 I9 Ag7 74.11(9) . .
Ag5 I9 Ag7 100.51(9) . .
Ag6 I9 Ag7 63.85(8) . .
Ag5 I10 Ag6 70.89(9) . .
Ag6 I11 Ag7 68.90(9) . .
Ag10 I12 Ag6 106.38(9) . .
Ag10 I12 Ag8 64.93(8) . .
Ag6 I12 Ag8 72.87(8) . .
Ag10 I12 Ag9 65.06(8) . .
Ag6 I12 Ag9 131.30(8) . .
Ag8 I12 Ag9 59.95(7) . .
Ag10 I13 Ag8 67.16(8) . .
Ag10 I13 Ag7 110.74(9) . .
Ag8 I13 Ag7 73.52(8) . .
Ag9 I14 Ag8 65.96(8) . .
Ag11 I15 Ag11 74.29(9) . 2_765
Ag11 I15 Ag9 66.91(8) . .
Ag11 I15 Ag9 113.01(9) 2_765 .
Ag11 I15 Ag10 107.30(8) . .
Ag11 I15 Ag10 78.03(8) 2_765 .
Ag9 I15 Ag10 65.22(8) . .
Ag9 I16 Ag11 71.20(9) . .
Ag10 I17 Ag11 85.04(9) . 2_765
O7 La1 O3 116.0(10) . .
O7 La1 O1 70.1(11) . .
O3 La1 O1 69.6(12) . .
O7 La1 O6 78.4(9) . .
O3 La1 O6 153.1(10) . .
O1 La1 O6 137.0(10) . .
O7 La1 O4 151.1(9) . .
O3 La1 O4 72.7(10) . .
O1 La1 O4 89.5(12) . .
O6 La1 O4 106.3(10) . .
O7 La1 O2 133.9(9) . .
O3 La1 O2 85.2(10) . .
O1 La1 O2 152.5(10) . .
O6 La1 O2 69.4(8) . .
O4 La1 O2 71.9(9) . .
O7 La1 O5 72.7(8) . .
O3 La1 O5 76.2(9) . .
O1 La1 O5 109.1(11) . .
O6 La1 O5 87.8(9) . .
O4 La1 O5 135.1(8) . .
O2 La1 O5 74.0(8) . .
O7 La1 O8 85.2(8) . .
O3 La1 O8 125.3(9) . .
O1 La1 O8 72.6(11) . .
O6 La1 O8 76.3(8) . .
O4 La1 O8 68.9(8) . .
O2 La1 O8 116.6(8) . .
O5 La1 O8 155.1(7) . .
O15 La2 O13 146.5(9) . .
O15 La2 O10 74.9(9) . .
O13 La2 O10 78.6(11) . .
O15 La2 O12 77.1(8) . .
O13 La2 O12 75.8(8) . .
O10 La2 O12 72.7(7) . .
O15 La2 O11 140.8(8) . .
O13 La2 O11 71.3(10) . .
O10 La2 O11 141.7(8) . .
O12 La2 O11 120.0(8) . .
O15 La2 O9 77.9(8) . .
O13 La2 O9 111.7(10) . .
O10 La2 O9 139.6(7) . .
O12 La2 O9 72.5(6) . .
O11 La2 O9 75.2(7) . .
O15 La2 O16 74.6(8) . .
O13 La2 O16 137.8(8) . .
O10 La2 O16 120.7(9) . .
O12 La2 O16 143.1(7) . .
O11 La2 O16 72.7(9) . .
O9 La2 O16 78.8(7) . .
O15 La2 O14 109.8(8) . .
O13 La2 O14 79.8(9) . .
O10 La2 O14 71.1(7) . .
O12 La2 O14 139.5(6) . .
O11 La2 O14 80.6(7) . .
O9 La2 O14 147.5(6) . .
O16 La2 O14 73.5(6) . .
S1A O1 S1B 45.7(11) . .
S1A O1 La1 164(3) . .
S1B O1 La1 150(2) . .
S2A O2 S2B 47.9(15) . .
S2A O2 La1 150.7(18) . .
S2B O2 La1 157(2) . .
S3B O3 S3A 53.6(12) . .
S3B O3 La1 153.9(19) . .
S3A O3 La1 148(2) . .
S4B O4 S4A 48.6(14) . .
S4B O4 La1 150.7(17) . .
S4A O4 La1 143(2) . .
S5A O5 S5B 47.8(9) . .
S5A O5 La1 161.1(16) . .
S5B O5 La1 145.3(16) . .
S6A O6 S6B 52.0(9) . .
S6A O6 La1 141.3(14) . .
S6B O6 La1 156.5(17) . .
S7B O7 S7A 47.0(9) . .
S7B O7 La1 150.6(17) . .
S7A O7 La1 162.1(18) . .
S8A O8 S8B 60.5(12) . .
S8A O8 La1 141.7(14) . .
S8B O8 La1 145.4(14) . .
S9 O9 La2 132.4(13) . .
S10 O10 La2 155.3(15) . .
S11B O11 S11A 48.3(12) . .
S11B O11 La2 164.9(19) . .
S11A O11 La2 133.5(14) . .
S12A O12 S12B 45.7(14) . .
S12A O12 La2 167.7(19) . .
S12B O12 La2 140.3(13) . .
S13B O13 S13A 47.9(10) . .
S13B O13 La2 144.1(15) . .
S13A O13 La2 160(2) . .
S14B O14 S14A 44.8(10) . .
S14B O14 La2 132.6(14) . .
S14A O14 La2 151.1(13) . .
S15A O15 S15B 53.9(9) . .
S15A O15 La2 149.1(15) . .
S15B O15 La2 149.8(15) . .
S16A O16 S16B 45.4(12) . .
S16A O16 La2 173.0(19) . .
S16B O16 La2 139.7(12) . .
S1B S1A O1 67.7(12) . .
S1B S1A C1 71.0(13) . .
O1 S1A C1 108.4(16) . .
S1B S1A C2 72.1(12) . .
O1 S1A C2 106.2(14) . .
C1 S1A C2 113(2) . .
S1A S1B O1 66.7(13) . .
S1A S1B C1 70.5(13) . .
O1 S1B C1 107.6(16) . .
S1A S1B C2 69.8(13) . .
O1 S1B C2 104.5(15) . .
C1 S1B C2 112(2) . .
S2B S2A O2 67.2(13) . .
S2B S2A C3 69.6(12) . .
O2 S2A C3 106.9(15) . .
S2B S2A C4 69.8(13) . .
O2 S2A C4 105.9(17) . .
C3 S2A C4 111(3) . .
S2A S2B O2 64.9(13) . .
S2A S2B C3 70.4(14) . .
O2 S2B C3 106.1(16) . .
S2A S2B C4 70.4(15) . .
O2 S2B C4 105.0(16) . .
C3 S2B C4 111(3) . .
S3B S3A O3 63.1(11) . .
S3B S3A C6 68.0(12) . .
O3 S3A C6 109(2) . .
S3B S3A C5 68.3(11) . .
O3 S3A C5 105(2) . .
C6 S3A C5 101(2) . .
S3A S3B O3 63.4(11) . .
S3A S3B C6 66.8(11) . .
O3 S3B C6 109(2) . .
S3A S3B C5 67.2(11) . .
O3 S3B C5 104.5(18) . .
C6 S3B C5 99.5(19) . .
S4B S4A O4 65.2(13) . .
S4B S4A C7 69.3(13) . .
O4 S4A C7 108(2) . .
S4B S4A C8 68.9(13) . .
O4 S4A C8 105(2) . .
C7 S4A C8 107(2) . .
S4A S4B O4 66.1(11) . .
S4A S4B C7 69.7(13) . .
O4 S4B C7 108.7(19) . .
S4A S4B C8 70.3(12) . .
O4 S4B C8 106.7(19) . .
C7 S4B C8 107(3) . .
S5B S5A O5 67.3(12) . .
S5B S5A C9 71.4(12) . .
O5 S5A C9 111.5(15) . .
S5B S5A C10 71.0(12) . .
O5 S5A C10 111.6(14) . .
C9 S5A C10 103.1(18) . .
S5A S5B O5 64.9(10) . .
S5A S5B C10 70.3(11) . .
O5 S5B C10 109.8(13) . .
S5A S5B C9 70.0(11) . .
O5 S5B C9 109.3(13) . .
C10 S5B C9 102.1(16) . .
S6B S6A O6 64.8(9) . .
S6B S6A C11 68.9(11) . .
O6 S6A C11 109.5(18) . .
S6B S6A C12 67.5(10) . .
O6 S6A C12 111.3(15) . .
C11 S6A C12 95.5(16) . .
S6A S6B O6 63.2(9) . .
S6A S6B C12 69.5(10) . .
O6 S6B C12 111.6(15) . .
S6A S6B C11 68.1(10) . .
O6 S6B C11 108.1(15) . .
C12 S6B C11 96.0(16) . .
S7B S7A O7 65.1(10) . .
S7B S7A C14 72.7(11) . .
O7 S7A C14 118.7(18) . .
S7B S7A C13 69.8(12) . .
O7 S7A C13 112.9(17) . .
C14 S7A C13 90.1(19) . .
S7A S7B O7 67.8(11) . .
S7A S7B C13 71.5(12) . .
O7 S7B C13 115.6(18) . .
S7A S7B C14 68.8(11) . .
O7 S7B C14 117.9(18) . .
C13 S7B C14 89(2) . .
O8 S8A S8B 59.8(10) . .
O8 S8A C15 106.6(17) . .
S8B S8A C15 64.7(10) . .
O8 S8A C16 93.9(18) . .
S8B S8A C16 64.2(10) . .
C15 S8A C16 102(2) . .
O8 S8B S8A 59.7(9) . .
O8 S8B C15 105.3(14) . .
S8A S8B C15 63.0(9) . .
O8 S8B C16 93.7(18) . .
S8A S8B C16 64.0(10) . .
C15 S8B C16 100.5(18) . .
O9 S9 C17 102.1(17) . .
O9 S9 C18 102.9(17) . .
C17 S9 C18 94(2) . .
O10 S10 C20 113.4(16) . .
O10 S10 C19 108.0(14) . .
C20 S10 C19 98(2) . .
S11B S11A O11 65.5(11) . .
S11B S11A C22 72.9(13) . .
O11 S11A C22 113(2) . .
S11B S11A C21 69.1(12) . .
O11 S11A C21 113.6(18) . .
C22 S11A C21 95.9(19) . .
S11A S11B O11 66.2(11) . .
S11A S11B C21 70.5(13) . .
O11 S11B C21 114.9(18) . .
S11A S11B C22 66.5(11) . .
O11 S11B C22 109.7(18) . .
C21 S11B C22 93.9(19) . .
S12B S12A O12 67.2(14) . .
S12B S12A C23 70.8(14) . .
O12 S12A C23 117(2) . .
S12B S12A C24 70.8(14) . .
O12 S12A C24 107(2) . .
C23 S12A C24 101(2) . .
S12A S12B O12 67.1(11) . .
S12A S12B C23 70.7(14) . .
O12 S12B C23 117.1(19) . .
S12A S12B C24 70.8(14) . .
O12 S12B C24 106.5(19) . .
C23 S12B C24 101(2) . .
S13B S13A O13 65.8(11) . .
S13B S13A C25 70.5(13) . .
O13 S13A C25 113(2) . .
S13B S13A C26 69.1(12) . .
O13 S13A C26 108(2) . .
C25 S13A C26 101(2) . .
S13A S13B O13 66.3(10) . .
S13A S13B C26 70.6(12) . .
O13 S13B C26 108.9(19) . .
S13A S13B C25 69.1(13) . .
O13 S13B C25 112(2) . .
C26 S13B C25 101(2) . .
S14B S14A O14 67.2(11) . .
S14B S14A C28 70.2(13) . .
O14 S14A C28 109.6(18) . .
S14B S14A C27 69.9(12) . .
O14 S14A C27 107.0(15) . .
C28 S14A C27 107.3(18) . .
S14A S14B O14 67.9(12) . .
S14A S14B C28 71.5(13) . .
O14 S14B C28 110.7(18) . .
S14A S14B C27 71.9(12) . .
O14 S14B C27 108.5(15) . .
C28 S14B C27 109.0(19) . .
S15B S15A O15 63.4(9) . .
S15B S15A C30 69.1(11) . .
O15 S15A C30 103.1(19) . .
S15B S15A C29 67.8(10) . .
O15 S15A C29 111.1(17) . .
C30 S15A C29 101(2) . .
S15A S15B O15 62.7(10) . .
S15A S15B C29 68.2(10) . .
O15 S15B C29 110.9(18) . .
S15A S15B C30 67.0(11) . .
O15 S15B C30 101.5(18) . .
C29 S15B C30 101(2) . .
S16B S16A O16 69.4(14) . .
S16B S16A C31 72.8(14) . .
O16 S16A C31 113(3) . .
S16B S16A C32 70.6(14) . .
O16 S16A C32 113(3) . .
C31 S16A C32 103(3) . .
S16A S16B O16 65.2(11) . .
S16A S16B C32 71.5(13) . .
O16 S16B C32 111(2) . .
S16A S16B C31 69.3(13) . .
O16 S16B C31 109(2) . .
C32 S16B C31 102(3) . .
S1A C1 S1B 38.5(9) . .
S1A C2 S1B 38.2(9) . .
S2B C3 S2A 39.9(13) . .
S2B C4 S2A 39.8(13) . .
S3A C5 S3B 44.5(10) . .
S3A C6 S3B 45.2(10) . .
S4B C7 S4A 40.9(12) . .
S4B C8 S4A 40.7(12) . .
S5A C9 S5B 38.6(8) . .
S5A C10 S5B 38.7(8) . .
S6A C11 S6B 43.0(8) . .
S6B C12 S6A 42.9(7) . .
S7B C13 S7A 38.6(7) . .
S7A C14 S7B 38.5(7) . .
S8A C15 S8B 52.3(11) . .
S8A C16 S8B 51.8(11) . .
S9 C17 H17A 109.5 . .
S9 C17 H17B 109.5 . .
H17A C17 H17B 109.5 . .
S9 C17 H17C 109.5 . .
H17A C17 H17C 109.5 . .
H17B C17 H17C 109.5 . .
S9 C18 H18A 109.5 . .
S9 C18 H18B 109.5 . .
H18A C18 H18B 109.5 . .
S9 C18 H18C 109.5 . .
H18A C18 H18C 109.5 . .
H18B C18 H18C 109.5 . .
S10 C19 H19A 109.5 . .
S10 C19 H19B 109.5 . .
H19A C19 H19B 109.5 . .
S10 C19 H19C 109.5 . .
H19A C19 H19C 109.5 . .
H19B C19 H19C 109.5 . .
S10 C20 H20A 109.5 . .
S10 C20 H20B 109.4 . .
H20A C20 H20B 109.5 . .
S10 C20 H20C 109.5 . .
H20A C20 H20C 109.5 . .
H20B C20 H20C 109.5 . .
S11B C21 S11A 40.4(10) . .
S11A C22 S11B 40.5(10) . .
S12A C23 S12B 38.5(12) . .
S12B C24 S12A 38.3(12) . .
S13A C25 S13B 40.4(9) . .
S13B C26 S13A 40.3(9) . .
S14B C27 S14A 38.2(8) . .
S14B C28 S14A 38.3(8) . .
S15B C29 S15A 44.0(7) . .
S15A C30 S15B 43.9(7) . .
S16A C31 S16B 37.9(11) . .
S16B C32 S16A 37.9(11) . .

loop_
_geom_bond_atom_site_label_1
_geom_bond_atom_site_label_2
_geom_bond_distance
_geom_bond_site_symmetry_2
Ag1 I3 2.659(4) .
Ag1 I2 2.788(3) .
Ag1 I1 2.828(3) .
Ag2 I5 2.805(3) .
Ag2 I4 2.853(3) .
Ag2 I2 2.897(3) .
Ag2 I1 2.959(3) .
Ag3 I6 2.802(3) .
Ag3 I7 2.807(3) .
Ag3 I4 2.920(3) .
Ag3 I1 3.052(4) .
Ag4 I8 2.788(4) .
Ag4 I6 2.809(3) .
Ag4 I5 2.868(3) .
Ag4 I4 3.113(3) .
Ag5 I10 2.785(4) .
Ag5 I8 2.786(4) .
Ag5 I4 2.949(3) .
Ag5 I9 2.955(3) .
Ag6 I11 2.781(3) .
Ag6 I10 2.829(3) .
Ag6 I12 2.927(3) .
Ag6 I9 2.967(3) .
Ag7 I7 2.784(3) .
Ag7 I11 2.797(3) .
Ag7 I9 3.000(3) .
Ag7 I13 3.041(4) .
Ag8 I14 2.804(3) .
Ag8 I13 2.865(3) .
Ag8 I9 2.867(3) .
Ag8 I12 2.986(3) .
Ag9 I16 2.759(3) .
Ag9 I14 2.791(3) .
Ag9 I15 2.975(3) .
Ag9 I12 3.106(3) .
Ag10 I17 2.787(3) .
Ag10 I13 2.842(3) .
Ag10 I12 2.893(3) .
Ag10 I15 3.020(3) .
Ag11 I17 2.789(3) 2_765
Ag11 I16 2.811(3) .
Ag11 I15 2.907(3) .
Ag11 I15 2.966(3) 2_765
I15 Ag11 2.966(3) 2_765
I17 Ag11 2.789(3) 2_765
La1 O7 2.328(16) .
La1 O3 2.332(17) .
La1 O1 2.390(17) .
La1 O6 2.391(15) .
La1 O4 2.402(17) .
La1 O2 2.427(16) .
La1 O5 2.435(14) .
La1 O8 2.440(15) .
La2 O15 2.358(14) .
La2 O13 2.403(17) .
La2 O10 2.413(15) .
La2 O12 2.436(15) .
La2 O11 2.439(16) .
La2 O9 2.446(18) .
La2 O16 2.469(14) .
La2 O14 2.495(16) .
O1 S1A 1.471(17) .
O1 S1B 1.482(19) .
O2 S2A 1.458(16) .
O2 S2B 1.485(18) .
O3 S3B 1.488(16) .
O3 S3A 1.493(18) .
O4 S4B 1.481(15) .
O4 S4A 1.492(18) .
O5 S5A 1.409(16) .
O5 S5B 1.437(15) .
O6 S6A 1.470(17) .
O6 S6B 1.490(14) .
O7 S7B 1.445(17) .
O7 S7A 1.476(16) .
O8 S8A 1.529(17) .
O8 S8B 1.531(16) .
O9 S9 1.507(14) .
O10 S10 1.409(15) .
O11 S11B 1.480(16) .
O11 S11A 1.487(17) .
O12 S12A 1.485(18) .
O12 S12B 1.486(14) .
O13 S13B 1.492(17) .
O13 S13A 1.498(17) .
O14 S14B 1.503(16) .
O14 S14A 1.510(16) .
O15 S15A 1.451(16) .
O15 S15B 1.460(16) .
O16 S16A 1.452(19) .
O16 S16B 1.498(15) .
S1A S1B 1.15(3) .
S1A C1 1.733(19) .
S1A C2 1.740(18) .
S1B C1 1.739(19) .
S1B C2 1.764(19) .
S2A S2B 1.20(4) .
S2A C3 1.756(18) .
S2A C4 1.76(2) .
S2B C3 1.747(19) .
S2B C4 1.75(2) .
S3A S3B 1.34(3) .
S3A C6 1.74(2) .
S3A C5 1.767(18) .
S3B C6 1.755(19) .
S3B C5 1.780(18) .
S4A S4B 1.22(3) .
S4A C7 1.75(2) .
S4A C8 1.766(19) .
S4B C7 1.748(19) .
S4B C8 1.751(18) .
S5A S5B 1.15(2) .
S5A C9 1.735(18) .
S5A C10 1.736(17) .
S5B C10 1.743(16) .
S5B C9 1.750(16) .
S6A S6B 1.30(2) .
S6A C11 1.764(18) .
S6A C12 1.784(17) .
S6B C12 1.759(17) .
S6B C11 1.773(17) .
S7A S7B 1.166(18) .
S7A C14 1.748(17) .
S7A C13 1.772(18) .
S7B C13 1.753(18) .
S7B C14 1.790(17) .
S8A S8B 1.54(3) .
S8A C15 1.735(18) .
S8A C16 1.761(19) .
S8B C15 1.761(17) .
S8B C16 1.764(19) .
S9 C17 1.719(19) .
S9 C18 1.754(18) .
S10 C20 1.698(18) .
S10 C19 1.747(18) .
S11A S11B 1.21(3) .
S11A C22 1.712(18) .
S11A C21 1.765(18) .
S11B C21 1.749(19) .
S11B C22 1.785(19) .
S12A S12B 1.15(3) .
S12A C23 1.75(2) .
S12A C24 1.757(19) .
S12B C23 1.750(19) .
S12B C24 1.76(2) .
S13A S13B 1.21(2) .
S13A C25 1.747(19) .
S13A C26 1.767(19) .
S13B C26 1.751(19) .
S13B C25 1.763(19) .
S14A S14B 1.15(2) .
S14A C28 1.758(19) .
S14A C27 1.766(18) .
S14B C28 1.744(19) .
S14B C27 1.744(18) .
S15A S15B 1.320(19) .
S15A C30 1.752(18) .
S15A C29 1.764(17) .
S15B C29 1.759(18) .
S15B C30 1.778(19) .
S16A S16B 1.14(3) .
S16A C31 1.736(19) .
S16A C32 1.76(2) .
S16B C32 1.750(19) .
S16B C31 1.77(2) .
C17 H17A 0.9602 .
C17 H17B 0.9602 .
C17 H17C 0.9602 .
C18 H18A 0.9600 .
C18 H18B 0.9600 .
C18 H18C 0.9600 .
C19 H19A 0.9600 .
C19 H19B 0.9600 .
C19 H19C 0.9600 .
C20 H20A 0.9600 .
C20 H20B 0.9600 .
C20 H20C 0.9600 .

loop_
_geom_torsion_atom_site_label_1
_geom_torsion_atom_site_label_2
_geom_torsion_atom_site_label_3
_geom_torsion_atom_site_label_4
_geom_torsion
_geom_torsion_site_symmetry_1
_geom_torsion_site_symmetry_4
I3 Ag1 I1 Ag2 152.6(2) . .
I2 Ag1 I1 Ag2 -41.32(11) . .
I3 Ag1 I1 Ag3 158.81(16) . .
I2 Ag1 I1 Ag3 -35.1(2) . .
I5 Ag2 I1 Ag1 -83.45(12) . .
I4 Ag2 I1 Ag1 148.79(13) . .
I2 Ag2 I1 Ag1 38.01(11) . .
I5 Ag2 I1 Ag3 102.10(10) . .
I4 Ag2 I1 Ag3 -25.66(9) . .
I2 Ag2 I1 Ag3 -136.44(11) . .
I6 Ag3 I1 Ag1 -99.60(15) . .
I7 Ag3 I1 Ag1 130.48(14) . .
I4 Ag3 I1 Ag1 18.55(17) . .
I6 Ag3 I1 Ag2 -93.72(11) . .
I7 Ag3 I1 Ag2 136.37(11) . .
I4 Ag3 I1 Ag2 24.44(9) . .
I3 Ag1 I2 Ag2 -152.4(2) . .
I1 Ag1 I2 Ag2 41.79(11) . .
I5 Ag2 I2 Ag1 80.54(13) . .
I4 Ag2 I2 Ag1 -152.18(13) . .
I1 Ag2 I2 Ag1 -38.11(11) . .
I5 Ag2 I4 Ag3 -98.19(12) . .
I2 Ag2 I4 Ag3 135.60(11) . .
I1 Ag2 I4 Ag3 26.26(9) . .
I5 Ag2 I4 Ag5 -5.03(16) . .
I2 Ag2 I4 Ag5 -131.25(11) . .
I1 Ag2 I4 Ag5 119.42(12) . .
I5 Ag2 I4 Ag4 -26.76(9) . .
I2 Ag2 I4 Ag4 -152.98(11) . .
I1 Ag2 I4 Ag4 97.69(10) . .
I6 Ag3 I4 Ag2 87.11(12) . .
I7 Ag3 I4 Ag2 -136.66(13) . .
I1 Ag3 I4 Ag2 -24.80(9) . .
I6 Ag3 I4 Ag5 -38.09(15) . .
I7 Ag3 I4 Ag5 98.14(12) . .
I1 Ag3 I4 Ag5 -150.01(10) . .
I6 Ag3 I4 Ag4 19.46(10) . .
I7 Ag3 I4 Ag4 155.69(14) . .
I1 Ag3 I4 Ag4 -92.45(10) . .
I10 Ag5 I4 Ag2 140.63(12) . .
I8 Ag5 I4 Ag2 1.94(16) . .
I9 Ag5 I4 Ag2 -109.37(11) . .
I10 Ag5 I4 Ag3 -144.47(11) . .
I8 Ag5 I4 Ag3 76.84(13) . .
I9 Ag5 I4 Ag3 -34.47(11) . .
I10 Ag5 I4 Ag4 161.03(13) . .
I8 Ag5 I4 Ag4 22.34(10) . .
I9 Ag5 I4 Ag4 -88.97(9) . .
I8 Ag4 I4 Ag2 139.84(11) . .
I6 Ag4 I4 Ag2 -97.60(11) . .
I5 Ag4 I4 Ag2 24.45(9) . .
I8 Ag4 I4 Ag3 -141.28(12) . .
I6 Ag4 I4 Ag3 -18.72(10) . .
I5 Ag4 I4 Ag3 103.33(12) . .
I8 Ag4 I4 Ag5 -21.93(9) . .
I6 Ag4 I4 Ag5 100.64(10) . .
I5 Ag4 I4 Ag5 -137.32(11) . .
I4 Ag2 I5 Ag4 28.24(10) . .
I2 Ag2 I5 Ag4 149.68(12) . .
I1 Ag2 I5 Ag4 -95.88(10) . .
I8 Ag4 I5 Ag2 -132.47(13) . .
I6 Ag4 I5 Ag2 93.35(11) . .
I4 Ag4 I5 Ag2 -24.05(9) . .
I7 Ag3 I6 Ag4 -148.81(16) . .
I4 Ag3 I6 Ag4 -20.76(11) . .
I1 Ag3 I6 Ag4 92.07(10) . .
I8 Ag4 I6 Ag3 130.44(14) . .
I5 Ag4 I6 Ag3 -98.38(13) . .
I4 Ag4 I6 Ag3 18.71(10) . .
I11 Ag7 I7 Ag3 92.17(16) . .
I9 Ag7 I7 Ag3 -40.30(12) . .
I13 Ag7 I7 Ag3 -145.77(10) . .
I6 Ag3 I7 Ag7 90.00(16) . .
I4 Ag3 I7 Ag7 -40.81(12) . .
I1 Ag3 I7 Ag7 -152.03(10) . .
I10 Ag5 I8 Ag4 -160.34(14) . .
I4 Ag5 I8 Ag4 -24.09(10) . .
I9 Ag5 I8 Ag4 75.23(11) . .
I6 Ag4 I8 Ag5 -92.85(13) . .
I5 Ag4 I8 Ag5 134.46(11) . .
I4 Ag4 I8 Ag5 22.35(10) . .
I14 Ag8 I9 Ag5 -121.02(13) . .
I13 Ag8 I9 Ag5 105.33(14) . .
I12 Ag8 I9 Ag5 -3.17(16) . .
I14 Ag8 I9 Ag6 -142.45(10) . .
I13 Ag8 I9 Ag6 83.90(9) . .
I12 Ag8 I9 Ag6 -24.60(8) . .
I14 Ag8 I9 Ag7 150.82(10) . .
I13 Ag8 I9 Ag7 17.17(9) . .
I12 Ag8 I9 Ag7 -91.33(9) . .
I10 Ag5 I9 Ag8 3.74(18) . .
I8 Ag5 I9 Ag8 136.98(13) . .
I4 Ag5 I9 Ag8 -115.87(12) . .
I10 Ag5 I9 Ag6 26.22(10) . .
I8 Ag5 I9 Ag6 159.46(12) . .
I4 Ag5 I9 Ag6 -93.39(9) . .
I10 Ag5 I9 Ag7 81.62(12) . .
I8 Ag5 I9 Ag7 -145.13(11) . .
I4 Ag5 I9 Ag7 -37.98(10) . .
I11 Ag6 I9 Ag8 -97.40(11) . .
I10 Ag6 I9 Ag8 138.94(10) . .
I12 Ag6 I9 Ag8 25.04(8) . .
I11 Ag6 I9 Ag5 98.06(11) . .
I10 Ag6 I9 Ag5 -25.60(9) . .
I12 Ag6 I9 Ag5 -139.50(10) . .
I11 Ag6 I9 Ag7 -17.57(10) . .
I10 Ag6 I9 Ag7 -141.23(12) . .
I12 Ag6 I9 Ag7 104.87(10) . .
I7 Ag7 I9 Ag8 -123.27(12) . .
I11 Ag7 I9 Ag8 96.96(12) . .
I13 Ag7 I9 Ag8 -15.60(8) . .
I7 Ag7 I9 Ag5 99.68(12) . .
I11 Ag7 I9 Ag5 -40.09(13) . .
I13 Ag7 I9 Ag5 -152.65(9) . .
I7 Ag7 I9 Ag6 157.06(14) . .
I11 Ag7 I9 Ag6 17.29(10) . .
I13 Ag7 I9 Ag6 -95.27(10) . .
I8 Ag5 I10 Ag6 -152.82(15) . .
I4 Ag5 I10 Ag6 75.90(12) . .
I9 Ag5 I10 Ag6 -26.77(10) . .
I11 Ag6 I10 Ag5 -95.82(12) . .
I12 Ag6 I10 Ag5 133.80(11) . .
I9 Ag6 I10 Ag5 26.46(10) . .
I10 Ag6 I11 Ag7 136.37(13) . .
I12 Ag6 I11 Ag7 -95.81(12) . .
I9 Ag6 I11 Ag7 18.15(10) . .
I7 Ag7 I11 Ag6 -149.42(17) . .
I9 Ag7 I11 Ag6 -17.77(10) . .
I13 Ag7 I11 Ag6 90.22(10) . .
I17 Ag10 I12 Ag6 -110.09(10) . .
I13 Ag10 I12 Ag6 29.32(11) . .
I15 Ag10 I12 Ag6 140.88(9) . .
I17 Ag10 I12 Ag8 -171.63(11) . .
I13 Ag10 I12 Ag8 -32.22(8) . .
I15 Ag10 I12 Ag8 79.33(9) . .
I17 Ag10 I12 Ag9 121.45(10) . .
I13 Ag10 I12 Ag9 -99.14(10) . .
I15 Ag10 I12 Ag9 12.41(8) . .
I11 Ag6 I12 Ag10 39.68(12) . .
I10 Ag6 I12 Ag10 169.54(10) . .
I9 Ag6 I12 Ag10 -80.57(10) . .
I11 Ag6 I12 Ag8 96.12(11) . .
I10 Ag6 I12 Ag8 -134.02(11) . .
I9 Ag6 I12 Ag8 -24.13(8) . .
I11 Ag6 I12 Ag9 110.60(13) . .
I10 Ag6 I12 Ag9 -119.54(13) . .
I9 Ag6 I12 Ag9 -9.65(14) . .
I14 Ag8 I12 Ag10 -102.32(11) . .
I13 Ag8 I12 Ag10 31.43(8) . .
I9 Ag8 I12 Ag10 143.14(10) . .
I14 Ag8 I12 Ag6 139.64(11) . .
I13 Ag8 I12 Ag6 -86.60(9) . .
I9 Ag8 I12 Ag6 25.11(8) . .
I14 Ag8 I12 Ag9 -27.82(9) . .
I13 Ag8 I12 Ag9 105.94(10) . .
I9 Ag8 I12 Ag9 -142.35(10) . .
I16 Ag9 I12 Ag10 -130.16(10) . .
I14 Ag9 I12 Ag10 101.64(11) . .
I15 Ag9 I12 Ag10 -12.13(8) . .
I16 Ag9 I12 Ag6 139.53(11) . .
I14 Ag9 I12 Ag6 11.34(15) . .
I15 Ag9 I12 Ag6 -102.44(12) . .
I16 Ag9 I12 Ag8 155.56(11) . .
I14 Ag9 I12 Ag8 27.36(9) . .
I15 Ag9 I12 Ag8 -86.41(10) . .
I17 Ag10 I13 Ag8 163.47(14) . .
I12 Ag10 I13 Ag8 33.10(9) . .
I15 Ag10 I13 Ag8 -88.60(9) . .
I17 Ag10 I13 Ag7 102.73(13) . .
I12 Ag10 I13 Ag7 -27.64(12) . .
I15 Ag10 I13 Ag7 -149.34(9) . .
I14 Ag8 I13 Ag10 96.11(12) . .
I9 Ag8 I13 Ag10 -138.68(10) . .
I12 Ag8 I13 Ag10 -31.45(8) . .
I14 Ag8 I13 Ag7 -142.19(12) . .
I9 Ag8 I13 Ag7 -16.98(9) . .
I12 Ag8 I13 Ag7 90.24(9) . .
I7 Ag7 I13 Ag10 -175.72(9) . .
I11 Ag7 I13 Ag10 -42.43(12) . .
I9 Ag7 I13 Ag10 72.65(11) . .
I7 Ag7 I13 Ag8 127.29(10) . .
I11 Ag7 I13 Ag8 -99.41(10) . .
I9 Ag7 I13 Ag8 15.67(8) . .
I16 Ag9 I14 Ag8 -144.71(14) . .
I15 Ag9 I14 Ag8 90.90(10) . .
I12 Ag9 I14 Ag8 -27.63(9) . .
I13 Ag8 I14 Ag9 -94.26(12) . .
I9 Ag8 I14 Ag9 140.42(11) . .
I12 Ag8 I14 Ag9 29.50(10) . .
I17 Ag11 I15 Ag11 107.43(12) 2_765 2_765
I16 Ag11 I15 Ag11 -124.82(13) . 2_765
I15 Ag11 I15 Ag11 0.0 2_765 2_765
I17 Ag11 I15 Ag9 -128.41(12) 2_765 .
I16 Ag11 I15 Ag9 -0.67(9) . .
I15 Ag11 I15 Ag9 124.15(10) 2_765 .
I17 Ag11 I15 Ag10 179.17(9) 2_765 .
I16 Ag11 I15 Ag10 -53.08(11) . .
I15 Ag11 I15 Ag10 71.74(9) 2_765 .
I16 Ag9 I15 Ag11 0.68(9) . .
I14 Ag9 I15 Ag11 131.07(11) . .
I12 Ag9 I15 Ag11 -111.96(10) . .
I16 Ag9 I15 Ag11 60.61(12) . 2_765
I14 Ag9 I15 Ag11 -168.99(9) . 2_765
I12 Ag9 I15 Ag11 -52.02(11) . 2_765
I16 Ag9 I15 Ag10 124.24(11) . .
I14 Ag9 I15 Ag10 -105.37(10) . .
I12 Ag9 I15 Ag10 11.60(7) . .
I17 Ag10 I15 Ag11 -75.46(10) . .
I13 Ag10 I15 Ag11 155.17(8) . .
I12 Ag10 I15 Ag11 40.45(12) . .
I17 Ag10 I15 Ag11 -6.32(8) . 2_765
I13 Ag10 I15 Ag11 -135.68(9) . 2_765
I12 Ag10 I15 Ag11 109.59(10) . 2_765
I17 Ag10 I15 Ag9 -128.86(10) . .
I13 Ag10 I15 Ag9 101.77(9) . .
I12 Ag10 I15 Ag9 -12.95(8) . .
I14 Ag9 I16 Ag11 -121.73(14) . .
I15 Ag9 I16 Ag11 -0.68(9) . .
I12 Ag9 I16 Ag11 117.71(10) . .
I17 Ag11 I16 Ag9 129.77(11) 2_765 .
I15 Ag11 I16 Ag9 0.70(9) . .
I15 Ag11 I16 Ag9 -119.03(11) 2_765 .
I13 Ag10 I17 Ag11 116.22(12) . 2_765
I12 Ag10 I17 Ag11 -114.51(10) . 2_765
I15 Ag10 I17 Ag11 6.60(9) . 2_765
O7 La1 O1 S1A -142(8) . .
O3 La1 O1 S1A 89(7) . .
O6 La1 O1 S1A -97(7) . .
O4 La1 O1 S1A 17(7) . .
O2 La1 O1 S1A 64(9) . .
O5 La1 O1 S1A 155(7) . .
O8 La1 O1 S1A -51(7) . .
O7 La1 O1 S1B 30(4) . .
O3 La1 O1 S1B -99(4) . .
O6 La1 O1 S1B 76(5) . .
O4 La1 O1 S1B -171(4) . .
O2 La1 O1 S1B -124(4) . .
O5 La1 O1 S1B -33(4) . .
O8 La1 O1 S1B 121(4) . .
O7 La1 O2 S2A 139(3) . .
O3 La1 O2 S2A -99(3) . .
O1 La1 O2 S2A -76(4) . .
O6 La1 O2 S2A 90(3) . .
O4 La1 O2 S2A -26(3) . .
O5 La1 O2 S2A -176(3) . .
O8 La1 O2 S2A 28(4) . .
O7 La1 O2 S2B -88(4) . .
O3 La1 O2 S2B 34(4) . .
O1 La1 O2 S2B 57(6) . .
O6 La1 O2 S2B -137(5) . .
O4 La1 O2 S2B 107(4) . .
O5 La1 O2 S2B -43(4) . .
O8 La1 O2 S2B 161(4) . .
O7 La1 O3 S3B 17(5) . .
O1 La1 O3 S3B 71(5) . .
O6 La1 O3 S3B -101(5) . .
O4 La1 O3 S3B 167(5) . .
O2 La1 O3 S3B -120(5) . .
O5 La1 O3 S3B -45(5) . .
O8 La1 O3 S3B 121(4) . .
O7 La1 O3 S3A 151(4) . .
O1 La1 O3 S3A -155(5) . .
O6 La1 O3 S3A 34(6) . .
O4 La1 O3 S3A -58(4) . .
O2 La1 O3 S3A 14(4) . .
O5 La1 O3 S3A 89(4) . .
O8 La1 O3 S3A -105(4) . .
O7 La1 O4 S4B 0(6) . .
O3 La1 O4 S4B -113(4) . .
O1 La1 O4 S4B -44(4) . .
O6 La1 O4 S4B 96(4) . .
O2 La1 O4 S4B 157(4) . .
O5 La1 O4 S4B -161(3) . .
O8 La1 O4 S4B 28(4) . .
O7 La1 O4 S4A 98(4) . .
O3 La1 O4 S4A -15(3) . .
O1 La1 O4 S4A 54(3) . .
O6 La1 O4 S4A -167(3) . .
O2 La1 O4 S4A -106(3) . .
O5 La1 O4 S4A -63(4) . .
O8 La1 O4 S4A 125(3) . .
O7 La1 O5 S5A -131(5) . .
O3 La1 O5 S5A -8(5) . .
O1 La1 O5 S5A -70(5) . .
O6 La1 O5 S5A 150(5) . .
O4 La1 O5 S5A 39(6) . .
O2 La1 O5 S5A 81(5) . .
O8 La1 O5 S5A -160(4) . .
O7 La1 O5 S5B 104(2) . .
O3 La1 O5 S5B -133(3) . .
O1 La1 O5 S5B 165(2) . .
O6 La1 O5 S5B 25(2) . .
O4 La1 O5 S5B -86(3) . .
O2 La1 O5 S5B -44(2) . .
O8 La1 O5 S5B 75(3) . .
O7 La1 O6 S6A 10(3) . .
O3 La1 O6 S6A 136(3) . .
O1 La1 O6 S6A -33(4) . .
O4 La1 O6 S6A -140(3) . .
O2 La1 O6 S6A 157(3) . .
O5 La1 O6 S6A 83(3) . .
O8 La1 O6 S6A -77(3) . .
O7 La1 O6 S6B -103(4) . .
O3 La1 O6 S6B 22(5) . .
O1 La1 O6 S6B -147(4) . .
O4 La1 O6 S6B 106(4) . .
O2 La1 O6 S6B 43(4) . .
O5 La1 O6 S6B -31(4) . .
O8 La1 O6 S6B 169(4) . .
O3 La1 O7 S7B -85(4) . .
O1 La1 O7 S7B -139(4) . .
O6 La1 O7 S7B 70(4) . .
O4 La1 O7 S7B 173(3) . .
O2 La1 O7 S7B 25(5) . .
O5 La1 O7 S7B -21(4) . .
O8 La1 O7 S7B 147(4) . .
O3 La1 O7 S7A 83(6) . .
O1 La1 O7 S7A 29(6) . .
O6 La1 O7 S7A -122(6) . .
O4 La1 O7 S7A -19(7) . .
O2 La1 O7 S7A -167(5) . .
O5 La1 O7 S7A 147(6) . .
O8 La1 O7 S7A -45(6) . .
O7 La1 O8 S8A 19(2) . .
O3 La1 O8 S8A -100(3) . .
O1 La1 O8 S8A -52(2) . .
O6 La1 O8 S8A 98(2) . .
O4 La1 O8 S8A -148(3) . .
O2 La1 O8 S8A 156(2) . .
O5 La1 O8 S8A 46(3) . .
O7 La1 O8 S8B -97(2) . .
O3 La1 O8 S8B 144(2) . .
O1 La1 O8 S8B -168(2) . .
O6 La1 O8 S8B -18(2) . .
O4 La1 O8 S8B 96(2) . .
O2 La1 O8 S8B 40(2) . .
O5 La1 O8 S8B -70(3) . .
O15 La2 O9 S9 -40.0(18) . .
O13 La2 O9 S9 106.3(18) . .
O10 La2 O9 S9 8(3) . .
O12 La2 O9 S9 40.1(17) . .
O11 La2 O9 S9 169(2) . .
O16 La2 O9 S9 -116.4(19) . .
O14 La2 O9 S9 -148.0(15) . .
O15 La2 O10 S10 -82(4) . .
O13 La2 O10 S10 118(4) . .
O12 La2 O10 S10 -163(4) . .
O11 La2 O10 S10 80(5) . .
O9 La2 O10 S10 -131(4) . .
O16 La2 O10 S10 -21(4) . .
O14 La2 O10 S10 36(4) . .
O15 La2 O11 S11B -132(6) . .
O13 La2 O11 S11B 36(6) . .
O10 La2 O11 S11B 76(6) . .
O12 La2 O11 S11B -25(6) . .
O9 La2 O11 S11B -84(6) . .
O16 La2 O11 S11B -166(6) . .
O14 La2 O11 S11B 118(6) . .
O15 La2 O11 S11A -42(3) . .
O13 La2 O11 S11A 125(3) . .
O10 La2 O11 S11A 165.1(19) . .
O12 La2 O11 S11A 65(3) . .
O9 La2 O11 S11A 6(2) . .
O16 La2 O11 S11A -77(2) . .
O14 La2 O11 S11A -152(2) . .
O15 La2 O12 S12A 49(8) . .
O13 La2 O12 S12A -151(8) . .
O10 La2 O12 S12A 127(8) . .
O11 La2 O12 S12A -93(8) . .
O9 La2 O12 S12A -32(8) . .
O16 La2 O12 S12A 8(8) . .
O14 La2 O12 S12A 154(8) . .
O15 La2 O12 S12B -64(2) . .
O13 La2 O12 S12B 96(2) . .
O10 La2 O12 S12B 14(2) . .
O11 La2 O12 S12B 154(2) . .
O9 La2 O12 S12B -145(2) . .
O16 La2 O12 S12B -105(2) . .
O14 La2 O12 S12B 41(3) . .
O15 La2 O13 S13B 24(5) . .
O10 La2 O13 S13B 62(4) . .
O12 La2 O13 S13B -13(4) . .
O11 La2 O13 S13B -142(4) . .
O9 La2 O13 S13B -77(4) . .
O16 La2 O13 S13B -174(3) . .
O14 La2 O13 S13B 135(4) . .
O15 La2 O13 S13A -93(6) . .
O10 La2 O13 S13A -55(6) . .
O12 La2 O13 S13A -130(6) . .
O11 La2 O13 S13A 101(6) . .
O9 La2 O13 S13A 166(6) . .
O16 La2 O13 S13A 68(6) . .
O14 La2 O13 S13A 17(6) . .
O15 La2 O14 S14B -149.3(18) . .
O13 La2 O14 S14B 64(2) . .
O10 La2 O14 S14B 145(2) . .
O12 La2 O14 S14B 117.5(17) . .
O11 La2 O14 S14B -8.4(18) . .
O9 La2 O14 S14B -51(3) . .
O16 La2 O14 S14B -83.0(19) . .
O15 La2 O14 S14A -78(3) . .
O13 La2 O14 S14A 135(3) . .
O10 La2 O14 S14A -144(3) . .
O12 La2 O14 S14A -172(3) . .
O11 La2 O14 S14A 62(3) . .
O9 La2 O14 S14A 20(4) . .
O16 La2 O14 S14A -12(3) . .
O13 La2 O15 S15A 169(3) . .
O10 La2 O15 S15A 130(3) . .
O12 La2 O15 S15A -155(3) . .
O11 La2 O15 S15A -33(4) . .
O9 La2 O15 S15A -80(3) . .
O16 La2 O15 S15A 1(3) . .
O14 La2 O15 S15A 67(3) . .
O13 La2 O15 S15B 42(4) . .
O10 La2 O15 S15B 4(3) . .
O12 La2 O15 S15B 79(3) . .
O11 La2 O15 S15B -159(3) . .
O9 La2 O15 S15B 154(3) . .
O16 La2 O15 S15B -125(3) . .
O14 La2 O15 S15B -59(3) . .
O15 La2 O16 S16A 162(17) . .
O13 La2 O16 S16A -8(17) . .
O10 La2 O16 S16A 100(17) . .
O12 La2 O16 S16A -157(16) . .
O11 La2 O16 S16A -40(17) . .
O9 La2 O16 S16A -118(17) . .
O14 La2 O16 S16A 45(17) . .
O15 La2 O16 S16B -64(3) . .
O13 La2 O16 S16B 127(3) . .
O10 La2 O16 S16B -125(3) . .
O12 La2 O16 S16B -23(3) . .
O11 La2 O16 S16B 95(3) . .
O9 La2 O16 S16B 17(3) . .
O14 La2 O16 S16B 180(3) . .
La1 O1 S1A S1B 175(8) . .
S1B O1 S1A C1 59.5(16) . .
La1 O1 S1A C1 -126(7) . .
S1B O1 S1A C2 -62.2(14) . .
La1 O1 S1A C2 112(7) . .
C1 S1A S1B O1 -120.1(17) . .
C2 S1A S1B O1 116.8(15) . .
O1 S1A S1B C1 120.1(17) . .
C2 S1A S1B C1 -123(2) . .
O1 S1A S1B C2 -116.8(15) . .
C1 S1A S1B C2 123(2) . .
La1 O1 S1B S1A -177(4) . .
S1A O1 S1B C1 -58.8(17) . .
La1 O1 S1B C1 124(4) . .
S1A O1 S1B C2 59.9(16) . .
La1 O1 S1B C2 -117(4) . .
La1 O2 S2A S2B 157(3) . .
S2B O2 S2A C3 -58.5(17) . .
La1 O2 S2A C3 98(3) . .
S2B O2 S2A C4 59.4(17) . .
La1 O2 S2A C4 -144(4) . .
C3 S2A S2B O2 119.4(18) . .
C4 S2A S2B O2 -118.1(19) . .
O2 S2A S2B C3 -119.4(18) . .
C4 S2A S2B C3 122(3) . .
O2 S2A S2B C4 118.1(19) . .
C3 S2A S2B C4 -122(3) . .
La1 O2 S2B S2A -151(4) . .
S2A O2 S2B C3 58.6(18) . .
La1 O2 S2B C3 -92(5) . .
S2A O2 S2B C4 -59(2) . .
La1 O2 S2B C4 150(4) . .
La1 O3 S3A S3B -157(4) . .
S3B O3 S3A C6 51.5(19) . .
La1 O3 S3A C6 -105(4) . .
S3B O3 S3A C5 -55.6(16) . .
La1 O3 S3A C5 148(3) . .
C6 S3A S3B O3 -127(3) . .
C5 S3A S3B O3 121(2) . .
O3 S3A S3B C6 127(3) . .
C5 S3A S3B C6 -112(2) . .
O3 S3A S3B C5 -121(2) . .
C6 S3A S3B C5 112(2) . .
La1 O3 S3B S3A 151(5) . .
S3A O3 S3B C6 -50.7(19) . .
La1 O3 S3B C6 101(5) . .
S3A O3 S3B C5 54.8(18) . .
La1 O3 S3B C5 -154(4) . .
La1 O4 S4A S4B -140(3) . .
S4B O4 S4A C7 56.1(18) . .
La1 O4 S4A C7 -84(3) . .
S4B O4 S4A C8 -57.5(18) . .
La1 O4 S4A C8 163(3) . .
C7 S4A S4B O4 -122(2) . .
C8 S4A S4B O4 119(2) . .
O4 S4A S4B C7 122(2) . .
C8 S4A S4B C7 -118(3) . .
O4 S4A S4B C8 -119(2) . .
C7 S4A S4B C8 118(3) . .
La1 O4 S4B S4A 128(4) . .
S4A O4 S4B C7 -57(2) . .
La1 O4 S4B C7 71(4) . .
S4A O4 S4B C8 58.9(18) . .
La1 O4 S4B C8 -173(4) . .
La1 O5 S5A S5B -141(5) . .
S5B O5 S5A C9 57.6(15) . .
La1 O5 S5A C9 -83(5) . .
S5B O5 S5A C10 -57.0(15) . .
La1 O5 S5A C10 162(4) . .
C9 S5A S5B O5 -124.0(15) . .
C10 S5A S5B O5 124.4(14) . .
O5 S5A S5B C10 -124.4(14) . .
C9 S5A S5B C10 111.6(18) . .
O5 S5A S5B C9 124.0(15) . .
C10 S5A S5B C9 -111.6(18) . .
La1 O5 S5B S5A 159(3) . .
S5A O5 S5B C10 55.6(14) . .
La1 O5 S5B C10 -145(2) . .
S5A O5 S5B C9 -55.6(14) . .
La1 O5 S5B C9 103(3) . .
La1 O6 S6A S6B -152(3) . .
S6B O6 S6A C11 53.9(14) . .
La1 O6 S6A C11 -99(3) . .
S6B O6 S6A C12 -50.4(15) . .
La1 O6 S6A C12 157(2) . .
C11 S6A S6B O6 -125.3(19) . .
C12 S6A S6B O6 129.0(18) . .
O6 S6A S6B C12 -129.0(18) . .
C11 S6A S6B C12 105.7(17) . .
O6 S6A S6B C11 125.3(19) . .
C12 S6A S6B C11 -105.7(17) . .
La1 O6 S6B S6A 133(4) . .
S6A O6 S6B C12 51.6(15) . .
La1 O6 S6B C12 -175(3) . .
S6A O6 S6B C11 -52.8(15) . .
La1 O6 S6B C11 81(4) . .
La1 O7 S7A S7B -172(6) . .
S7B O7 S7A C14 -51.1(19) . .
La1 O7 S7A C14 137(6) . .
S7B O7 S7A C13 52.5(16) . .
La1 O7 S7A C13 -119(6) . .
C14 S7A S7B O7 134(2) . .
C13 S7A S7B O7 -128.9(19) . .
O7 S7A S7B C13 128.9(19) . .
C14 S7A S7B C13 -97(2) . .
O7 S7A S7B C14 -134(2) . .
C13 S7A S7B C14 97(2) . .
La1 O7 S7B S7A 175(4) . .
S7A O7 S7B C13 -54.9(17) . .
La1 O7 S7B C13 120(4) . .
S7A O7 S7B C14 49.0(19) . .
La1 O7 S7B C14 -136(3) . .
La1 O8 S8A S8B -144(2) . .
S8B O8 S8A C15 46.4(14) . .
La1 O8 S8A C15 -98(2) . .
S8B O8 S8A C16 -57.0(15) . .
La1 O8 S8A C16 159(2) . .
La1 O8 S8B S8A 140(3) . .
S8A O8 S8B C15 -45.2(14) . .
La1 O8 S8B C15 95(2) . .
S8A O8 S8B C16 56.8(14) . .
La1 O8 S8B C16 -163(2) . .
C15 S8A S8B O8 -129.8(18) . .
C16 S8A S8B O8 112(2) . .
O8 S8A S8B C15 129.8(18) . .
C16 S8A S8B C15 -119(2) . .
O8 S8A S8B C16 -112(2) . .
C15 S8A S8B C16 119(2) . .
La2 O9 S9 C17 123(2) . .
La2 O9 S9 C18 -140(2) . .
La2 O10 S10 C20 -88(4) . .
La2 O10 S10 C19 164(4) . .
La2 O11 S11A S11B -160(3) . .
S11B O11 S11A C22 56.9(18) . .
La2 O11 S11A C22 -103(2) . .
S11B O11 S11A C21 -51.2(17) . .
La2 O11 S11A C21 149(2) . .
C22 S11A S11B O11 -126(2) . .
C21 S11A S11B O11 130(2) . .
O11 S11A S11B C21 -130(2) . .
C22 S11A S11B C21 103(2) . .
O11 S11A S11B C22 126(2) . .
C21 S11A S11B C22 -103(2) . .
La2 O11 S11B S11A 103(6) . .
S11A O11 S11B C21 52.6(18) . .
La2 O11 S11B C21 156(5) . .
S11A O11 S11B C22 -51.7(17) . .
La2 O11 S11B C22 52(6) . .
La2 O12 S12A S12B -125(8) . .
S12B O12 S12A C23 -52(2) . .
La2 O12 S12A C23 -177(7) . .
S12B O12 S12A C24 60.2(19) . .
La2 O12 S12A C24 -65(8) . .
C23 S12A S12B O12 132(2) . .
C24 S12A S12B O12 -118(2) . .
O12 S12A S12B C23 -132(2) . .
C24 S12A S12B C23 110(2) . .
O12 S12A S12B C24 118(2) . .
C23 S12A S12B C24 -110(2) . .
La2 O12 S12B S12A 164(3) . .
S12A O12 S12B C23 52(2) . .
La2 O12 S12B C23 -144(3) . .
S12A O12 S12B C24 -60.2(18) . .
La2 O12 S12B C24 104(2) . .
La2 O13 S13A S13B 135(6) . .
S13B O13 S13A C25 -54.1(19) . .
La2 O13 S13A C25 81(6) . .
S13B O13 S13A C26 56.3(18) . .
La2 O13 S13A C26 -168(5) . .
C25 S13A S13B O13 128(3) . .
C26 S13A S13B O13 -122(2) . .
O13 S13A S13B C26 122(2) . .
C25 S13A S13B C26 -110(2) . .
O13 S13A S13B C25 -128(3) . .
C26 S13A S13B C25 110(2) . .
La2 O13 S13B S13A -156(4) . .
S13A O13 S13B C26 -57.7(18) . .
La2 O13 S13B C26 146(3) . .
S13A O13 S13B C25 53(2) . .
La2 O13 S13B C25 -103(4) . .
La2 O14 S14A S14B -99(3) . .
S14B O14 S14A C28 57.3(15) . .
La2 O14 S14A C28 -42(4) . .
S14B O14 S14A C27 -58.7(14) . .
La2 O14 S14A C27 -158(3) . .
C28 S14A S14B O14 -122.5(18) . .
C27 S14A S14B O14 119.5(16) . .
O14 S14A S14B C28 122.5(18) . .
C27 S14A S14B C28 -118.0(19) . .
O14 S14A S14B C27 -119.5(16) . .
C28 S14A S14B C27 118.0(19) . .
La2 O14 S14B S14A 139.7(19) . .
S14A O14 S14B C28 -58.8(16) . .
La2 O14 S14B C28 81(2) . .
S14A O14 S14B C27 60.8(15) . .
La2 O14 S14B C27 -159.6(18) . .
La2 O15 S15A S15B -150(3) . .
S15B O15 S15A C30 58.2(16) . .
La2 O15 S15A C30 -92(3) . .
S15B O15 S15A C29 -49.7(18) . .
La2 O15 S15A C29 160(3) . .
C30 S15A S15B O15 -118(2) . .
C29 S15A S15B O15 130(2) . .
O15 S15A S15B C29 -130(2) . .
C30 S15A S15B C29 113(3) . .
O15 S15A S15B C30 118(2) . .
C29 S15A S15B C30 -113(3) . .
La2 O15 S15B S15A 149(3) . .
S15A O15 S15B C29 49.8(17) . .
La2 O15 S15B C29 -161(3) . .
S15A O15 S15B C30 -56.3(15) . .
La2 O15 S15B C30 93(3) . .
La2 O16 S16A S16B 140(16) . .
S16B O16 S16A C31 60(2) . .
La2 O16 S16A C31 -160(15) . .
S16B O16 S16A C32 -57(2) . .
La2 O16 S16A C32 83(16) . .
C31 S16A S16B O16 -124(3) . .
C32 S16A S16B O16 125(3) . .
O16 S16A S16B C32 -125(3) . .
C31 S16A S16B C32 111(3) . .
O16 S16A S16B C31 124(3) . .
C32 S16A S16B C31 -111(3) . .
La2 O16 S16B S16A -173(3) . .
S16A O16 S16B C32 56(2) . .
La2 O16 S16B C32 -117(3) . .
S16A O16 S16B C31 -55(2) . .
La2 O16 S16B C31 132(3) . .
O1 S1A C1 S1B -57.5(15) . .
C2 S1A C1 S1B 60.0(17) . .
O1 S1B C1 S1A 56.4(16) . .
C2 S1B C1 S1A -57.7(16) . .
O1 S1A C2 S1B 59.3(14) . .
C1 S1A C2 S1B -59.4(17) . .
O1 S1B C2 S1A -57.9(15) . .
C1 S1B C2 S1A 58.1(16) . .
O2 S2B C3 S2A -55.1(17) . .
C4 S2B C3 S2A 58.6(17) . .
O2 S2A C3 S2B 57.0(18) . .
C4 S2A C3 S2B -57.8(18) . .
O2 S2B C4 S2A 55.8(18) . .
C3 S2B C4 S2A -58.6(17) . .
O2 S2A C4 S2B -57.7(18) . .
C3 S2A C4 S2B 57.7(18) . .
O3 S3A C5 S3B 52.3(16) . .
C6 S3A C5 S3B -61.0(15) . .
O3 S3B C5 S3A -52.4(18) . .
C6 S3B C5 S3A 59.8(15) . .
O3 S3A C6 S3B -48.8(18) . .
C5 S3A C6 S3B 61.2(14) . .
O3 S3B C6 S3A 48.8(18) . .
C5 S3B C6 S3A -60.1(15) . .
O4 S4B C7 S4A 54.6(17) . .
C8 S4B C7 S4A -60.5(16) . .
O4 S4A C7 S4B -53.7(18) . .
C8 S4A C7 S4B 59.1(19) . .
O4 S4B C8 S4A -56.2(17) . .
C7 S4B C8 S4A 60.1(16) . .
O4 S4A C8 S4B 55.1(18) . .
C7 S4A C8 S4B -59.4(19) . .
O5 S5A C9 S5B -55.3(15) . .
C10 S5A C9 S5B 64.5(13) . .
O5 S5B C9 S5A 52.7(13) . .
C10 S5B C9 S5A -63.5(13) . .
O5 S5A C10 S5B 55.0(15) . .
C9 S5A C10 S5B -64.8(13) . .
O5 S5B C10 S5A -52.5(13) . .
C9 S5B C10 S5A 63.3(13) . .
O6 S6A C11 S6B -51.6(13) . .
C12 S6A C11 S6B 63.3(11) . .
O6 S6B C11 S6A 50.1(14) . .
C12 S6B C11 S6A -65.1(11) . .
O6 S6B C12 S6A -48.3(14) . .
C11 S6B C12 S6A 63.9(11) . .
O6 S6A C12 S6B 49.0(14) . .
C11 S6A C12 S6B -64.4(12) . .
O7 S7B C13 S7A 53.1(15) . .
C14 S7B C13 S7A -67.8(12) . .
O7 S7A C13 S7B -50.0(15) . .
C14 S7A C13 S7B 71.5(13) . .
O7 S7A C14 S7B 47.7(17) . .
C13 S7A C14 S7B -68.8(13) . .
O7 S7B C14 S7A -48.5(19) . .
C13 S7B C14 S7A 70.4(13) . .
O8 S8A C15 S8B -43.9(14) . .
C16 S8A C15 S8B 53.9(15) . .
O8 S8B C15 S8A 43.4(14) . .
C16 S8B C15 S8A -53.4(16) . .
O8 S8A C16 S8B 53.6(14) . .
C15 S8A C16 S8B -54.2(15) . .
O8 S8B C16 S8A -53.5(13) . .
C15 S8B C16 S8A 52.8(15) . .
O11 S11B C21 S11A -50.4(17) . .
C22 S11B C21 S11A 63.4(13) . .
O11 S11A C21 S11B 49.4(17) . .
C22 S11A C21 S11B -69.2(15) . .
O11 S11A C22 S11B -52.9(16) . .
C21 S11A C22 S11B 66.0(14) . .
O11 S11B C22 S11A 51.5(17) . .
C21 S11B C22 S11A -66.8(14) . .
O12 S12A C23 S12B 50(2) . .
C24 S12A C23 S12B -65.0(16) . .
O12 S12B C23 S12A -50.0(19) . .
C24 S12B C23 S12A 65.0(16) . .
O12 S12B C24 S12A 57.8(16) . .
C23 S12B C24 S12A -64.9(16) . .
O12 S12A C24 S12B -57.9(18) . .
C23 S12A C24 S12B 65.0(17) . .
O13 S13A C25 S13B 51.6(18) . .
C26 S13A C25 S13B -63.1(16) . .
O13 S13B C25 S13A -51.5(18) . .
C26 S13B C25 S13A 64.2(15) . .
O13 S13B C26 S13A 55.2(17) . .
C25 S13B C26 S13A -63.1(15) . .
O13 S13A C26 S13B -54.3(17) . .
C25 S13A C26 S13B 64.2(17) . .
O14 S14B C27 S14A -58.3(14) . .
C28 S14B C27 S14A 62.3(15) . .
O14 S14A C27 S14B 57.1(13) . .
C28 S14A C27 S14B -60.5(16) . .
O14 S14B C28 S14A 56.7(15) . .
C27 S14B C28 S14A -62.6(15) . .
O14 S14A C28 S14B -55.6(14) . .
C27 S14A C28 S14B 60.3(15) . .
O15 S15B C29 S15A -47.0(16) . .
C30 S15B C29 S15A 59.8(15) . .
O15 S15A C29 S15B 47.5(17) . .
C30 S15A C29 S15B -61.6(16) . .
O15 S15A C30 S15B -54.4(14) . .
C29 S15A C30 S15B 60.6(14) . .
O15 S15B C30 S15A 53.5(14) . .
C29 S15B C30 S15A -60.7(16) . .
O16 S16A C31 S16B -58(2) . .
C32 S16A C31 S16B 64.6(19) . .
O16 S16B C31 S16A 53(2) . .
C32 S16B C31 S16A -64.8(19) . .
O16 S16B C32 S16A -53(2) . .
C31 S16B C32 S16A 63.1(19) . .
O16 S16A C32 S16B 56(2) . .
C31 S16A C32 S16B -66.2(19) . .
